data_7204437
loop_
_publ_author_name
'Brown, David'
'Brown, Giles A.'
'Andrews, Mark'
'Large, Jonathan M.'
'Urban, Dominique'
'Butts, Craig P.'
'Hales, Neil J.'
'Gallagher, Timothy'

_publ_section_title
;
 The azomethine ylide strategy for \b-lactam synthesis. Azapenams and
 1-azacephams
;
_journal_issue 17
_journal_name_full 'Journal of the Chemical Society, Perkin Transactions 1'
_journal_page_first 2014
_journal_page_last 2021
_journal_paper_doi 10.1039/b203890k
_journal_year 2002
_chemical_formula_sum 'C22 H17 Cl2 N3 O7'
_chemical_formula_weight 506.29
_space_group_IT_number 2
_symmetry_cell_setting triclinic
_symmetry_space_group_name_Hall '-P 1'
_symmetry_space_group_name_H-M 'P -1'
_atom_sites_solution_hydrogens geom
_atom_sites_solution_primary direct
_atom_sites_solution_secondary difmap
_audit_creation_method SHELXL
_cell_angle_alpha 65.448(2)
_cell_angle_beta 80.677(3)
_cell_angle_gamma 79.668(3)
_cell_formula_units_Z 2
_cell_length_a 8.0069(13)
_cell_length_b 11.908(2)
_cell_length_c 12.814(2)
_cell_measurement_reflns_used 156
_cell_measurement_temperature 173(2)
_cell_measurement_theta_max 27.5
_cell_measurement_theta_min 1.75
_cell_volume 1088.0(3)
_computing_cell_refinement 'SMART (Siemens, 1995b)'
_computing_data_collection 'SMART (Siemens, 1995b)'
_computing_data_reduction 'SMART (Siemens, 1995b)'
_computing_molecular_graphics 'SHELXTL (Siemens, 1995a)'
_computing_publication_material 'SHELXTL (Siemens, 1995a)'
_computing_structure_refinement 'SHELXTL (Siemens, 1995a)'
_computing_structure_solution 'SHELXTL (Siemens, 1995a)'
_diffrn_ambient_temperature 173(2)
_diffrn_measured_fraction_theta_full 0.986
_diffrn_measured_fraction_theta_max 0.986
_diffrn_measurement_device 'Siemens SMART Area Detector'
_diffrn_measurement_method '\w rotation with narrow frames'
_diffrn_radiation_monochromator graphite
_diffrn_radiation_source 'fine-focus sealed tube'
_diffrn_radiation_type MoK\a
_diffrn_radiation_wavelength 0.71073
_diffrn_reflns_av_R_equivalents 0.0296
_diffrn_reflns_av_sigmaI/netI 0.0509
_diffrn_reflns_limit_h_max 10
_diffrn_reflns_limit_h_min -10
_diffrn_reflns_limit_k_max 15
_diffrn_reflns_limit_k_min -15
_diffrn_reflns_limit_l_max 16
_diffrn_reflns_limit_l_min -16
_diffrn_reflns_number 11461
_diffrn_reflns_theta_full 27.55
_diffrn_reflns_theta_max 27.55
_diffrn_reflns_theta_min 1.76
_exptl_absorpt_coefficient_mu 0.350
_exptl_absorpt_correction_type none
_exptl_crystal_colour Colourless
_exptl_crystal_density_diffrn 1.545
_exptl_crystal_density_method None
_exptl_crystal_description 'narrow plate'
_exptl_crystal_F_000 520
_exptl_crystal_size_max 0.60
_exptl_crystal_size_mid 0.22
_exptl_crystal_size_min 0.12
_refine_diff_density_max 0.357
_refine_diff_density_min -0.284
_refine_diff_density_rms 0.050
_refine_ls_extinction_method none
_refine_ls_goodness_of_fit_all 0.948
_refine_ls_goodness_of_fit_ref 1.103
_refine_ls_hydrogen_treatment noref
_refine_ls_matrix_type full
_refine_ls_number_parameters 307
_refine_ls_number_reflns 4958
_refine_ls_number_restraints 0
_refine_ls_restrained_S_all 0.948
_refine_ls_restrained_S_obs 1.103
_refine_ls_R_factor_all 0.0610
_refine_ls_R_factor_gt 0.0382
_refine_ls_shift/esd_mean 0.000
_refine_ls_shift/su_max 0.000
_refine_ls_structure_factor_coef Fsqd
_refine_ls_weighting_scheme calc
_refine_ls_wR_factor_all 0.1042
_refine_ls_wR_factor_ref 0.0986
_reflns_number_gt 3374
_reflns_number_total 4958
_reflns_threshold_expression >2sigma(I)
_cod_data_source_file b203890k.txt
_cod_data_source_block rj2
_cod_depositor_comments
;
The following automatic conversions were performed:
'_symmetry_cell_setting' value 'Triclinic' changed to 'triclinic'
according to '/home/saulius/struct/CIF-dictionaries/cif_core.dic'
dictionary named 'cif_core.dic' version 2.4.1 from 2010-06-29.

Automatic conversion script
Id: cif_fix_enum 1527 2010-12-29 10:47:43Z saulius 
;
_cod_original_cell_volume 1088.1(3)
_cod_original_sg_symbol_H-M P-1
_cod_database_code 7204437

loop_
_symmetry_equiv_pos_as_xyz
'x, y, z'
'-x, -y, -z'

loop_
_atom_site_label
_atom_site_type_symbol
_atom_site_fract_x
_atom_site_fract_y
_atom_site_fract_z
_atom_site_U_iso_or_equiv
_atom_site_adp_type
_atom_site_occupancy
_atom_site_symmetry_multiplicity
_atom_site_calc_flag
_atom_site_refinement_flags
_atom_site_disorder_assembly
_atom_site_disorder_group
N1 N -0.0496(2) 0.31910(14) 0.32715(13) 0.0263(4) Uani 1 1 d . . .
C2 C -0.2351(2) 0.32443(18) 0.36839(16) 0.0254(4) Uani 1 1 d . . .
C3 C -0.2599(2) 0.26786(18) 0.50185(16) 0.0260(4) Uani 1 1 d . . .
H3A H -0.3355 0.3267 0.5317 0.031 Uiso 1 1 calc R . .
N4 N -0.0862(2) 0.25055(15) 0.53003(13) 0.0275(4) Uani 1 1 d . . .
C5 C 0.0413(3) 0.25213(19) 0.43179(16) 0.0291(4) Uani 1 1 d . . .
H5A H 0.0980 0.1675 0.4395 0.035 Uiso 1 1 calc R . .
C6 C 0.1490(3) 0.3232(2) 0.46812(18) 0.0334(5) Uani 1 1 d . . .
H6A H 0.2544 0.2734 0.5024 0.040 Uiso 1 1 calc R . .
H6B H 0.1719 0.4055 0.4080 0.040 Uiso 1 1 calc R . .
C7 C -0.0033(3) 0.32760(18) 0.55640(17) 0.0293(4) Uani 1 1 d . . .
O8 O -0.0473(2) 0.37780(14) 0.62246(12) 0.0387(4) Uani 1 1 d . . .
C9 C -0.1464(2) 0.43926(17) 0.31898(16) 0.0248(4) Uani 1 1 d . . .
H9A H -0.1236 0.4689 0.3771 0.030 Uiso 1 1 calc R . .
C10 C -0.1686(2) 0.53869(17) 0.20205(16) 0.0253(4) Uani 1 1 d . . .
C11 C -0.0326(2) 0.57085(18) 0.11452(17) 0.0275(4) Uani 1 1 d . . .
C12 C -0.0563(3) 0.65955(19) 0.00452(17) 0.0335(5) Uani 1 1 d . . .
H12A H 0.0366 0.6761 -0.0539 0.040 Uiso 1 1 calc R . .
C13 C -0.2178(3) 0.7240(2) -0.01940(18) 0.0357(5) Uani 1 1 d . . .
H13A H -0.2354 0.7845 -0.0948 0.043 Uiso 1 1 calc R . .
C14 C -0.3527(3) 0.70093(19) 0.06547(18) 0.0331(5) Uani 1 1 d . . .
H14A H -0.4621 0.7473 0.0499 0.040 Uiso 1 1 calc R . .
C15 C -0.3261(3) 0.60911(18) 0.17368(17) 0.0276(4) Uani 1 1 d . . .
Cl16 Cl 0.17320(6) 0.50340(5) 0.14698(4) 0.03714(15) Uani 1 1 d . . .
Cl17 Cl -0.49999(7) 0.58192(5) 0.27901(5) 0.03824(15) Uani 1 1 d . . .
C18 C -0.3549(3) 0.29762(18) 0.30679(16) 0.0273(4) Uani 1 1 d . . .
O19 O -0.48235(18) 0.24967(14) 0.35481(12) 0.0368(4) Uani 1 1 d . . .
O20 O -0.30662(17) 0.33271(13) 0.19444(11) 0.0306(3) Uani 1 1 d . . .
C21 C -0.4190(3) 0.3135(2) 0.12707(18) 0.0348(5) Uani 1 1 d . . .
H21A H -0.3712 0.3424 0.0462 0.052 Uiso 1 1 calc R . .
H21B H -0.5314 0.3603 0.1329 0.052 Uiso 1 1 calc R . .
H21C H -0.4302 0.2247 0.1565 0.052 Uiso 1 1 calc R . .
C22 C -0.3250(3) 0.14096(18) 0.55104(16) 0.0270(4) Uani 1 1 d . . .
O23 O -0.24740(18) 0.05265(13) 0.53471(12) 0.0357(4) Uani 1 1 d . . .
O24 O -0.47146(17) 0.14016(12) 0.61744(11) 0.0307(3) Uani 1 1 d . . .
C25 C -0.5376(3) 0.02072(19) 0.6695(2) 0.0386(5) Uani 1 1 d . . .
H25A H -0.4614 -0.0414 0.7260 0.046 Uiso 1 1 calc R . .
H25B H -0.5447 -0.0098 0.6095 0.046 Uiso 1 1 calc R . .
C26 C -0.7122(3) 0.03928(18) 0.72867(17) 0.0306(5) Uani 1 1 d . . .
C27 C -0.8473(3) -0.00701(19) 0.71144(17) 0.0337(5) Uani 1 1 d . . .
H27A H -0.8287 -0.0508 0.6625 0.040 Uiso 1 1 calc R . .
C28 C -1.0090(3) 0.00975(19) 0.76464(17) 0.0336(5) Uani 1 1 d . . .
H28A H -1.1014 -0.0231 0.7538 0.040 Uiso 1 1 calc R . .
C29 C -1.0324(3) 0.07539(19) 0.83371(16) 0.0300(5) Uani 1 1 d . . .
C30 C -0.9006(3) 0.1222(2) 0.85297(17) 0.0340(5) Uani 1 1 d . . .
H30A H -0.9204 0.1670 0.9011 0.041 Uiso 1 1 calc R . .
C31 C -0.7393(3) 0.1029(2) 0.80123(18) 0.0357(5) Uani 1 1 d . . .
H31A H -0.6465 0.1329 0.8150 0.043 Uiso 1 1 calc R . .
N32 N -1.2055(2) 0.09978(18) 0.88610(17) 0.0410(5) Uani 1 1 d . . .
O33 O -1.2240(2) 0.15952(17) 0.94671(15) 0.0514(4) Uani 1 1 d . . .
O33A O -1.3218(2) 0.05871(19) 0.86761(17) 0.0622(5) Uani 1 1 d . . .

loop_
_atom_site_aniso_label
_atom_site_aniso_U_11
_atom_site_aniso_U_22
_atom_site_aniso_U_33
_atom_site_aniso_U_23
_atom_site_aniso_U_13
_atom_site_aniso_U_12
N1 0.0229(9) 0.0265(8) 0.0294(9) -0.0114(7) -0.0010(7) -0.0038(7)
C2 0.0232(10) 0.0270(10) 0.0283(10) -0.0141(8) 0.0010(8) -0.0044(8)
C3 0.0265(11) 0.0251(10) 0.0282(10) -0.0128(8) 0.0000(8) -0.0043(8)
N4 0.0283(9) 0.0257(8) 0.0285(9) -0.0108(7) -0.0021(7) -0.0039(7)
C5 0.0282(11) 0.0265(10) 0.0296(10) -0.0090(8) -0.0029(8) -0.0014(8)
C6 0.0258(11) 0.0330(11) 0.0376(11) -0.0088(9) -0.0079(9) -0.0031(9)
C7 0.0330(12) 0.0239(10) 0.0290(10) -0.0070(9) -0.0088(9) -0.0026(8)
O8 0.0486(10) 0.0383(8) 0.0342(8) -0.0159(7) -0.0070(7) -0.0110(7)
C9 0.0231(10) 0.0272(10) 0.0268(10) -0.0133(8) -0.0009(8) -0.0052(8)
C10 0.0259(10) 0.0244(9) 0.0301(10) -0.0139(8) -0.0044(8) -0.0050(8)
C11 0.0260(11) 0.0275(10) 0.0321(10) -0.0144(9) -0.0050(8) -0.0028(8)
C12 0.0363(12) 0.0363(12) 0.0292(11) -0.0135(9) 0.0019(9) -0.0109(10)
C13 0.0453(14) 0.0350(12) 0.0277(11) -0.0091(9) -0.0089(9) -0.0107(10)
C14 0.0319(12) 0.0313(11) 0.0411(12) -0.0181(10) -0.0126(9) 0.0009(9)
C15 0.0268(11) 0.0281(10) 0.0325(10) -0.0165(9) -0.0009(8) -0.0057(8)
Cl16 0.0246(3) 0.0430(3) 0.0381(3) -0.0120(2) 0.0009(2) -0.0044(2)
Cl17 0.0265(3) 0.0417(3) 0.0454(3) -0.0197(3) 0.0035(2) -0.0018(2)
C18 0.0284(11) 0.0267(10) 0.0294(10) -0.0152(8) 0.0017(8) -0.0035(8)
O19 0.0340(9) 0.0467(9) 0.0354(8) -0.0190(7) 0.0033(7) -0.0183(7)
O20 0.0318(8) 0.0378(8) 0.0267(7) -0.0149(6) -0.0004(6) -0.0118(6)
C21 0.0353(12) 0.0414(12) 0.0316(11) -0.0145(9) -0.0079(9) -0.0100(10)
C22 0.0310(11) 0.0276(10) 0.0242(10) -0.0115(8) -0.0018(8) -0.0061(8)
O23 0.0372(9) 0.0299(8) 0.0435(9) -0.0202(7) 0.0052(7) -0.0073(7)
O24 0.0326(8) 0.0271(7) 0.0331(8) -0.0142(6) 0.0079(6) -0.0101(6)
C25 0.0425(13) 0.0254(11) 0.0472(13) -0.0160(10) 0.0114(11) -0.0127(10)
C26 0.0344(12) 0.0232(10) 0.0311(11) -0.0094(9) 0.0045(9) -0.0066(9)
C27 0.0422(13) 0.0297(11) 0.0308(11) -0.0134(9) -0.0019(9) -0.0070(9)
C28 0.0327(12) 0.0329(11) 0.0342(11) -0.0095(9) -0.0076(9) -0.0071(9)
C29 0.0273(11) 0.0300(11) 0.0261(10) -0.0060(8) -0.0022(8) -0.0007(9)
C30 0.0362(12) 0.0367(12) 0.0331(11) -0.0185(10) -0.0007(9) -0.0050(10)
C31 0.0334(12) 0.0371(12) 0.0434(12) -0.0220(10) -0.0004(10) -0.0086(10)
N32 0.0294(11) 0.0410(11) 0.0428(11) -0.0098(9) -0.0040(9) 0.0026(9)
O33 0.0421(10) 0.0609(11) 0.0527(10) -0.0310(9) 0.0032(8) 0.0042(8)
O33A 0.0283(9) 0.0774(13) 0.0893(14) -0.0422(12) -0.0054(9) -0.0047(9)

loop_
_atom_type_symbol
_atom_type_description
_atom_type_scat_dispersion_real
_atom_type_scat_dispersion_imag
_atom_type_scat_source
C C 0.0033 0.0016 'International Tables Vol C Tables 4.2.6.8 and 6.1.1.4'
H H 0.0000 0.0000 'International Tables Vol C Tables 4.2.6.8 and 6.1.1.4'
N N 0.0061 0.0033 'International Tables Vol C Tables 4.2.6.8 and 6.1.1.4'
O O 0.0106 0.0060 'International Tables Vol C Tables 4.2.6.8 and 6.1.1.4'
Cl Cl 0.1484 0.1585 'International Tables Vol C Tables 4.2.6.8 and 6.1.1.4'

loop_
_geom_angle_atom_site_label_1
_geom_angle_atom_site_label_2
_geom_angle_atom_site_label_3
_geom_angle
_geom_angle_site_symmetry_1
_geom_angle_site_symmetry_3
_geom_angle_publ_flag
C9 N1 C5 114.38(15) . . ?
C9 N1 C2 60.92(12) . . ?
C5 N1 C2 105.85(14) . . ?
C18 C2 N1 119.07(16) . . ?
C18 C2 C9 124.04(17) . . ?
N1 C2 C9 58.81(11) . . ?
C18 C2 C3 117.51(16) . . ?
N1 C2 C3 110.30(15) . . ?
C9 C2 C3 113.11(16) . . ?
N4 C3 C22 108.75(16) . . ?
N4 C3 C2 101.43(14) . . ?
C22 C3 C2 112.38(15) . . ?
C7 N4 C3 129.37(16) . . ?
C7 N4 C5 93.26(15) . . ?
C3 N4 C5 112.26(15) . . ?
N1 C5 N4 105.97(15) . . ?
N1 C5 C6 119.44(16) . . ?
N4 C5 C6 88.25(15) . . ?
C7 C6 C5 85.57(15) . . ?
O8 C7 N4 130.6(2) . . ?
O8 C7 C6 137.2(2) . . ?
N4 C7 C6 92.12(16) . . ?
N1 C9 C10 117.99(15) . . ?
N1 C9 C2 60.27(12) . . ?
C10 C9 C2 123.44(17) . . ?
C15 C10 C11 115.66(17) . . ?
C15 C10 C9 121.45(17) . . ?
C11 C10 C9 122.86(17) . . ?
C12 C11 C10 122.27(19) . . ?
C12 C11 Cl16 118.48(15) . . ?
C10 C11 Cl16 119.16(15) . . ?
C11 C12 C13 119.17(19) . . ?
C14 C13 C12 120.57(19) . . ?
C13 C14 C15 118.9(2) . . ?
C14 C15 C10 123.26(19) . . ?
C14 C15 Cl17 117.67(16) . . ?
C10 C15 Cl17 119.07(15) . . ?
O19 C18 O20 124.43(19) . . ?
O19 C18 C2 122.79(18) . . ?
O20 C18 C2 112.78(16) . . ?
C18 O20 C21 116.45(15) . . ?
O23 C22 O24 125.22(18) . . ?
O23 C22 C3 123.01(18) . . ?
O24 C22 C3 111.69(16) . . ?
C22 O24 C25 114.29(15) . . ?
O24 C25 C26 107.67(16) . . ?
C27 C26 C31 119.53(19) . . ?
C27 C26 C25 120.00(19) . . ?
C31 C26 C25 120.5(2) . . ?
C26 C27 C28 120.83(19) . . ?
C29 C28 C27 118.2(2) . . ?
C30 C29 C28 122.35(19) . . ?
C30 C29 N32 118.70(19) . . ?
C28 C29 N32 118.92(19) . . ?
C29 C30 C31 118.91(19) . . ?
C30 C31 C26 120.1(2) . . ?
O33A N32 O33 123.9(2) . . ?
O33A N32 C29 118.1(2) . . ?
O33 N32 C29 117.9(2) . . ?

loop_
_geom_bond_atom_site_label_1
_geom_bond_atom_site_label_2
_geom_bond_distance
_geom_bond_site_symmetry_2
_geom_bond_publ_flag
N1 C9 1.471(2) . ?
N1 C5 1.478(2) . ?
N1 C2 1.493(2) . ?
C2 C18 1.487(3) . ?
C2 C9 1.503(3) . ?
C2 C3 1.549(3) . ?
C3 N4 1.451(3) . ?
C3 C22 1.529(3) . ?
N4 C7 1.395(3) . ?
N4 C5 1.483(2) . ?
C5 C6 1.547(3) . ?
C6 C7 1.533(3) . ?
C7 O8 1.203(2) . ?
C9 C10 1.488(3) . ?
C10 C15 1.394(3) . ?
C10 C11 1.409(3) . ?
C11 C12 1.384(3) . ?
C11 Cl16 1.733(2) . ?
C12 C13 1.390(3) . ?
C13 C14 1.379(3) . ?
C14 C15 1.384(3) . ?
C15 Cl17 1.748(2) . ?
C18 O19 1.208(2) . ?
C18 O20 1.332(2) . ?
O20 C21 1.448(2) . ?
C22 O23 1.201(2) . ?
C22 O24 1.331(2) . ?
O24 C25 1.455(2) . ?
C25 C26 1.505(3) . ?
C26 C27 1.383(3) . ?
C26 C31 1.395(3) . ?
C27 C28 1.384(3) . ?
C28 C29 1.378(3) . ?
C29 C30 1.376(3) . ?
C29 N32 1.474(3) . ?
C30 C31 1.380(3) . ?
N32 O33A 1.222(3) . ?
N32 O33 1.231(2) . ?

loop_
_geom_torsion_atom_site_label_1
_geom_torsion_atom_site_label_2
_geom_torsion_atom_site_label_3
_geom_torsion_atom_site_label_4
_geom_torsion
_geom_torsion_site_symmetry_1
_geom_torsion_site_symmetry_2
_geom_torsion_site_symmetry_3
_geom_torsion_site_symmetry_4
_geom_torsion_publ_flag
C9 N1 C2 C18 114.3(2) . . . . ?
C5 N1 C2 C18 -136.20(18) . . . . ?
C5 N1 C2 C9 109.46(16) . . . . ?
C9 N1 C2 C3 -105.39(17) . . . . ?
C5 N1 C2 C3 4.07(19) . . . . ?
C18 C2 C3 N4 149.42(17) . . . . ?
N1 C2 C3 N4 8.46(19) . . . . ?
C9 C2 C3 N4 -55.27(19) . . . . ?
C18 C2 C3 C22 33.5(2) . . . . ?
N1 C2 C3 C22 -107.50(18) . . . . ?
C9 C2 C3 C22 -171.24(16) . . . . ?
C22 C3 N4 C7 -145.29(18) . . . . ?
C2 C3 N4 C7 96.1(2) . . . . ?
C22 C3 N4 C5 100.17(17) . . . . ?
C2 C3 N4 C5 -18.44(19) . . . . ?
C9 N1 C5 N4 49.92(19) . . . . ?
C2 N1 C5 N4 -14.87(18) . . . . ?
C9 N1 C5 C6 -47.3(2) . . . . ?
C2 N1 C5 C6 -112.04(18) . . . . ?
C7 N4 C5 N1 -113.23(16) . . . . ?
C3 N4 C5 N1 22.0(2) . . . . ?
C7 N4 C5 C6 6.94(15) . . . . ?
C3 N4 C5 C6 142.17(15) . . . . ?
N1 C5 C6 C7 101.06(18) . . . . ?
N4 C5 C6 C7 -6.32(13) . . . . ?
C3 N4 C7 O8 48.4(3) . . . . ?
C5 N4 C7 O8 171.0(2) . . . . ?
C3 N4 C7 C6 -129.53(19) . . . . ?
C5 N4 C7 C6 -7.01(15) . . . . ?
C5 C6 C7 O8 -171.0(3) . . . . ?
C5 C6 C7 N4 6.73(14) . . . . ?
C5 N1 C9 C10 150.24(17) . . . . ?
C2 N1 C9 C10 -114.53(19) . . . . ?
C5 N1 C9 C2 -95.23(16) . . . . ?
C18 C2 C9 N1 -106.1(2) . . . . ?
C3 C2 C9 N1 100.52(17) . . . . ?
C18 C2 C9 C10 -0.4(3) . . . . ?
N1 C2 C9 C10 105.69(19) . . . . ?
C3 C2 C9 C10 -153.79(17) . . . . ?
N1 C9 C10 C15 134.81(19) . . . . ?
C2 C9 C10 C15 63.6(3) . . . . ?
N1 C9 C10 C11 -47.4(3) . . . . ?
C2 C9 C10 C11 -118.6(2) . . . . ?
C15 C10 C11 C12 -5.1(3) . . . . ?
C9 C10 C11 C12 176.96(18) . . . . ?
C15 C10 C11 Cl16 171.45(15) . . . . ?
C9 C10 C11 Cl16 -6.5(3) . . . . ?
C10 C11 C12 C13 3.4(3) . . . . ?
Cl16 C11 C12 C13 -173.19(16) . . . . ?
C11 C12 C13 C14 0.6(3) . . . . ?
C12 C13 C14 C15 -2.4(3) . . . . ?
C13 C14 C15 C10 0.5(3) . . . . ?
C13 C14 C15 Cl17 -179.78(15) . . . . ?
C11 C10 C15 C14 3.2(3) . . . . ?
C9 C10 C15 C14 -178.88(18) . . . . ?
C11 C10 C15 Cl17 -176.57(14) . . . . ?
C9 C10 C15 Cl17 1.4(3) . . . . ?
N1 C2 C18 O19 148.16(19) . . . . ?
C9 C2 C18 O19 -141.7(2) . . . . ?
C3 C2 C18 O19 10.7(3) . . . . ?
N1 C2 C18 O20 -32.2(2) . . . . ?
C9 C2 C18 O20 37.9(3) . . . . ?
C3 C2 C18 O20 -169.68(16) . . . . ?
O19 C18 O20 C21 1.4(3) . . . . ?
C2 C18 O20 C21 -178.18(17) . . . . ?
N4 C3 C22 O23 -50.8(2) . . . . ?
C2 C3 C22 O23 60.7(3) . . . . ?
N4 C3 C22 O24 126.13(17) . . . . ?
C2 C3 C22 O24 -122.40(17) . . . . ?
O23 C22 O24 C25 -1.5(3) . . . . ?
C3 C22 O24 C25 -178.38(17) . . . . ?
C22 O24 C25 C26 -172.95(17) . . . . ?
O24 C25 C26 C27 132.1(2) . . . . ?
O24 C25 C26 C31 -48.0(3) . . . . ?
C31 C26 C27 C28 0.5(3) . . . . ?
C25 C26 C27 C28 -179.64(19) . . . . ?
C26 C27 C28 C29 1.0(3) . . . . ?
C27 C28 C29 C30 -1.3(3) . . . . ?
C27 C28 C29 N32 176.81(18) . . . . ?
C28 C29 C30 C31 0.1(3) . . . . ?
N32 C29 C30 C31 -178.02(18) . . . . ?
C29 C30 C31 C26 1.4(3) . . . . ?
C27 C26 C31 C30 -1.7(3) . . . . ?
C25 C26 C31 C30 178.4(2) . . . . ?
C30 C29 N32 O33A 179.4(2) . . . . ?
C28 C29 N32 O33A 1.2(3) . . . . ?
C30 C29 N32 O33 -1.2(3) . . . . ?
C28 C29 N32 O33 -179.37(19) . . . . ?
